data_8101546
loop_
_publ_author_name
'Schreuer, J\"urgen'

_publ_section_title
;
Crystal structure of thallium sulfanilate semihydrate, TlH~2~NC~6~H4SO~3~ 
&#x00B7; 0.5 H~2~O
;
_journal_issue 3
_journal_name_full 'Zeitschrift f\"ur Kristallographie - New Crystal Structures'
_journal_page_first 313
_journal_page_last 314
_journal_volume 214
_journal_year 1999
_chemical_formula_structural 'Tl H2 N C6 H4 S O3 (H2 O)0.5'
_chemical_formula_sum 'C6 H7 N O3.5 S Tl'
_chemical_formula_weight 385.56
_chemical_name_common 'thallium sulfanilate hemihydrate'
_space_group_IT_number 14
_symmetry_cell_setting monoclinic
_symmetry_space_group_name_Hall '-P 2yn'
_symmetry_space_group_name_H-M 'P 1 21/n 1'
_cell_angle_alpha 90.00
_cell_angle_beta 114.98(3)
_cell_angle_gamma 90.00
_cell_formula_units_Z 8
_cell_length_a 9.866(2)
_cell_length_b 19.799(4)
_cell_length_c 10.079(2)
_cell_measurement_temperature 290(2)
_cell_volume 1784.6(6)
_diffrn_ambient_temperature 293(2)
_exptl_crystal_density_diffrn 2.870
_refine_ls_R_factor_obs 0.0369
_refine_ls_wR_factor_obs 0.0708
_cod_original_sg_symbol_H-M 'P 21/n'
_cod_original_formula_sum 'C6 H7 N O3.50 S Tl'
_cod_database_code 8101546

loop_
_symmetry_equiv_pos_as_xyz
'x, y, z'
'-x+1/2, y+1/2, -z+1/2'
'-x, -y, -z'
'x-1/2, -y-1/2, z-1/2'

loop_
_atom_site_aniso_label
_atom_site_aniso_U_11
_atom_site_aniso_U_22
_atom_site_aniso_U_33
_atom_site_aniso_U_23
_atom_site_aniso_U_13
_atom_site_aniso_U_12
Tl1 0.0540(3) 0.0542(3) 0.0428(2) 0.0032(2) 0.01923(19) -0.0037(2)
Tl2 0.0734(4) 0.0684(3) 0.0529(3) 0.0015(2) 0.0285(3) 0.0083(3)
S1S1 0.0499(15) 0.0358(13) 0.0418(13) -0.0021(11) 0.0124(12) 0.0005(12)
O1S1 0.058(6) 0.055(5) 0.112(7) 0.018(5) -0.012(5) 0.007(4)
O2S1 0.183(11) 0.067(6) 0.134(9) 0.031(6) 0.128(9) 0.031(7)
O3S1 0.103(7) 0.050(5) 0.052(5) -0.016(4) -0.014(5) 0.004(5)
C1S1 0.040(6) 0.042(5) 0.026(4) -0.005(4) 0.010(4) -0.002(5)
C2S1 0.030(5) 0.052(6) 0.045(6) 0.012(5) 0.016(5) -0.003(5)
C3S1 0.042(6) 0.050(6) 0.050(6) 0.012(5) 0.017(5) -0.003(5)
C4S1 0.057(7) 0.042(6) 0.026(5) 0.006(4) 0.013(5) 0.001(5)
C5S1 0.041(6) 0.061(7) 0.044(6) -0.001(5) 0.017(5) 0.012(6)
C6S1 0.034(6) 0.046(6) 0.052(6) -0.005(5) 0.012(5) -0.008(5)
N1S1 0.076(7) 0.039(5) 0.057(6) 0.000(4) 0.015(5) 0.004(5)
S1S2 0.0377(13) 0.0418(13) 0.0477(14) -0.0060(11) 0.0141(11) -0.0033(11)
O1S2 0.044(4) 0.048(4) 0.054(4) -0.003(3) 0.010(3) -0.009(3)
O2S2 0.102(7) 0.049(5) 0.050(5) 0.006(4) -0.007(5) 0.009(5)
O3S2 0.105(7) 0.070(6) 0.161(9) -0.054(6) 0.102(7) -0.030(5)
C1S2 0.028(5) 0.043(5) 0.041(5) -0.005(4) 0.015(4) -0.006(4)
C2S2 0.052(6) 0.054(6) 0.030(5) 0.007(5) 0.018(5) 0.000(5)
C3S2 0.046(6) 0.040(6) 0.049(6) 0.012(5) 0.005(5) 0.001(5)
C4S2 0.037(6) 0.039(5) 0.065(7) -0.005(5) 0.024(5) -0.002(4)
C5S2 0.047(6) 0.053(7) 0.042(6) -0.002(5) 0.018(5) 0.001(5)
C6S2 0.057(7) 0.038(6) 0.046(6) 0.004(5) 0.012(5) 0.002(5)
N2S2 0.062(7) 0.045(6) 0.076(8) -0.014(5) 0.013(6) 0.000(5)
O1W 0.135(9) 0.065(6) 0.051(5) 0.001(4) 0.019(6) -0.032(6)

loop_
_atom_site_label
_atom_site_type_symbol
_atom_site_fract_x
_atom_site_fract_y
_atom_site_fract_z
_atom_site_U_iso_or_equiv
_atom_site_thermal_displace_type
_atom_site_occupancy
_atom_site_calc_flag
_atom_site_refinement_flags
_atom_site_disorder_assembly
_atom_site_disorder_group
Tl1 Tl 0.26074(5) 0.46105(2) 0.11903(4) 0.05074(17) Uani 1 d . . .
Tl2 Tl 0.23995(6) 0.54288(3) 0.70899(5) 0.06426(19) Uani 1 d . . .
S1S1 S -0.0466(3) 0.42607(13) -0.2713(3) 0.0449(6) Uani 1 d . . .
O1S1 O -0.2067(10) 0.4365(4) -0.3409(11) 0.091(3) Uani 1 d . . .
O2S1 O 0.0170(14) 0.4364(5) -0.3742(12) 0.107(4) Uani 1 d . . .
O3S1 O 0.0197(11) 0.4687(4) -0.1458(9) 0.084(3) Uani 1 d . . .
C1S1 C -0.0163(11) 0.3402(5) -0.2144(9) 0.038(2) Uani 1 d . . .
C2S1 C -0.1326(11) 0.2995(5) -0.2291(11) 0.042(2) Uani 1 d . . .
C3S1 C -0.1095(12) 0.2323(5) -0.1897(12) 0.048(3) Uani 1 d . . .
C4S1 C 0.0330(12) 0.2061(5) -0.1267(9) 0.043(2) Uani 1 d . . .
C5S1 C 0.1506(12) 0.2485(6) -0.1138(11) 0.049(3) Uani 1 d . . .
C6S1 C 0.1266(12) 0.3152(6) -0.1572(12) 0.046(3) Uani 1 d . . .
N1S1 N 0.0561(11) 0.1387(4) -0.0863(9) 0.062(3) Uani 1 d . . .
H5S1 H -0.0224 0.1117 -0.1012 0.056(14) Uiso 1 calc R . .
H6S1 H 0.1496 0.1219 -0.0452 0.056(14) Uiso 1 calc R . .
H1S1 H -0.224(12) 0.315(5) -0.265(11) 0.056(14) Uiso 1 d . . .
H2S1 H -0.188(12) 0.214(5) -0.187(11) 0.056(14) Uiso 1 d . . .
H3S1 H 0.232(11) 0.233(6) -0.087(11) 0.056(14) Uiso 1 d . . .
H4S1 H 0.177(13) 0.340(6) -0.135(12) 0.056(14) Uiso 1 d . . .
S1S2 S 0.4635(3) 0.59560(13) 0.0883(3) 0.0437(6) Uani 1 d . . .
O1S2 O 0.3083(8) 0.5798(3) 0.0013(7) 0.0523(18) Uani 1 d . . .
O2S2 O 0.5202(10) 0.5591(4) 0.2256(8) 0.080(3) Uani 1 d . . .
O3S2 O 0.5496(11) 0.5851(4) 0.0055(12) 0.096(3) Uani 1 d . . .
C1S2 C 0.4732(10) 0.6822(5) 0.1296(10) 0.037(2) Uani 1 d . . .
C2S2 C 0.4231(12) 0.7301(5) 0.0192(11) 0.045(3) Uani 1 d . . .
C3S2 C 0.4270(11) 0.7976(5) 0.0497(11) 0.051(3) Uani 1 d . . .
H2S2 H 0.3934 0.8278 -0.0239 0.042(12) Uiso 1 calc R . .
C4S2 C 0.4827(10) 0.8196(5) 0.1940(12) 0.046(3) Uani 1 d . . .
C5S2 C 0.5380(12) 0.7718(6) 0.3041(12) 0.048(3) Uani 1 d . . .
C6S2 C 0.5313(13) 0.7045(5) 0.2744(12) 0.050(3) Uani 1 d . . .
N2S2 N 0.4867(13) 0.8881(5) 0.2215(13) 0.067(3) Uani 1 d . . .
H1S2 H 0.387(10) 0.714(5) -0.069(10) 0.042(12) Uiso 1 d . . .
H3S2 H 0.559(10) 0.785(5) 0.399(10) 0.042(12) Uiso 1 d . . .
H4S2 H 0.552(12) 0.676(5) 0.326(11) 0.042(12) Uiso 1 d . . .
H5S2 H 0.501(12) 0.904(6) 0.292(11) 0.042(12) Uiso 1 d . . .
H6S2 H 0.420(11) 0.911(5) 0.157(10) 0.042(12) Uiso 1 d . . .
O1W O 0.8333(13) 0.0557(5) 0.9714(10) 0.091(3) Uani 1 d . . .
H1W H 0.882(10) 0.056(4) 1.068(11) 0.03(2) Uiso 1 d . . .
H2W H 0.794(9) 0.012(4) 0.937(8) 0.02(2) Uiso 1 d . . .

loop_
_geom_bond_atom_site_label_1
_geom_bond_atom_site_label_2
_geom_bond_distance
_geom_bond_site_symmetry_2
_geom_bond_publ_flag
Tl1 O3S1 2.728(8) . ?
Tl1 O1S2 2.762(7) . ?
S1S1 O3S1 1.429(8) . ?
S1S1 O2S1 1.435(10) . ?
S1S1 O1S1 1.447(9) . ?
S1S1 C1S1 1.778(10) . ?
C1S1 C2S1 1.359(13) . ?
C1S1 C6S1 1.370(14) . ?
C2S1 C3S1 1.378(14) . ?
C2S1 H1S1 0.88(10) . ?
C3S1 C4S1 1.376(14) . ?
C3S1 H2S1 0.86(10) . ?
C4S1 N1S1 1.386(12) . ?
C4S1 C5S1 1.392(15) . ?
C5S1 C6S1 1.381(16) . ?
C5S1 H3S1 0.79(10) . ?
C6S1 H4S1 0.67(11) . ?
N1S1 H5S1 0.9000 . ?
N1S1 H6S1 0.9000 . ?
S1S2 O3S2 1.436(9) . ?
S1S2 O1S2 1.441(7) . ?
S1S2 O2S2 1.448(8) . ?
S1S2 C1S2 1.758(10) . ?
C1S2 C2S2 1.384(13) . ?
C1S2 C6S2 1.395(14) . ?
C2S2 C3S2 1.368(14) . ?
C2S2 H1S2 0.86(9) . ?
C3S2 C4S2 1.391(14) . ?
C3S2 H2S2 0.9000 . ?
C4S2 N2S2 1.382(14) . ?
C4S2 C5S2 1.383(14) . ?
C5S2 C6S2 1.361(15) . ?
C5S2 H3S2 0.93(9) . ?
C6S2 H4S2 0.74(9) . ?
N2S2 H5S2 0.73(10) . ?
N2S2 H6S2 0.84(10) . ?
O1W H1W 0.89(9) . ?
O1W H2W 0.96(8) . ?

loop_
_cod_related_entry_id
_cod_related_entry_database
_cod_related_entry_code
1 ChemSpider 30653863
